data_7201005
loop_
_publ_author_name
'Thomas, Reji'
'Varghese, Shinto'
'Kulkarni, G. U.'

_publ_section_title
;
 The influence of crystal packing on the solid state fluorescence
 behavior of alkyloxy substituted phenyleneethynylenes
;
_journal_issue 25
_journal_name_full 'Journal of Materials Chemistry'
_journal_page_first 4401
_journal_paper_doi 10.1039/b902937k
_journal_volume 19
_journal_year 2009
_chemical_formula_sum 'C26 H22 O2'
_chemical_formula_weight 366.44
_chemical_name_systematic
;
?
;
_space_group_IT_number 15
_symmetry_cell_setting monoclinic
_symmetry_space_group_name_Hall '-C 2yc'
_symmetry_space_group_name_H-M 'C 1 2/c 1'
_atom_sites_solution_hydrogens geom
_atom_sites_solution_primary direct
_atom_sites_solution_secondary difmap
_audit_creation_method SHELXL-97
_cell_angle_alpha 90.00
_cell_angle_beta 109.434(2)
_cell_angle_gamma 90.00
_cell_formula_units_Z 4
_cell_length_a 13.0543(5)
_cell_length_b 11.0691(4)
_cell_length_c 15.2735(5)
_cell_measurement_reflns_used 110
_cell_measurement_temperature 571(2)
_cell_measurement_theta_max 25.5
_cell_measurement_theta_min 2.5
_cell_volume 2081.27(13)
_computing_cell_refinement HKL
_computing_data_collection Bruker-Nonius
_computing_data_reduction HKL
_computing_molecular_graphics 'Mercury (CCDC.cam.ac.uk)'
_computing_structure_refinement 'SHELXL-97 (Sheldrick, 1997)'
_diffrn_ambient_temperature 571(2)
_diffrn_measured_fraction_theta_full 0.990
_diffrn_measured_fraction_theta_max 0.990
_diffrn_measurement_device_type 'Bruker-Nonius-Kappa CCD diffractometer'
_diffrn_radiation_monochromator graphite
_diffrn_radiation_source 'fine-focus sealed tube'
_diffrn_radiation_type MoK\a
_diffrn_radiation_wavelength 0.71073
_diffrn_reflns_av_R_equivalents 0.0394
_diffrn_reflns_av_sigmaI/netI 0.0299
_diffrn_reflns_limit_h_max 15
_diffrn_reflns_limit_h_min -15
_diffrn_reflns_limit_k_max 13
_diffrn_reflns_limit_k_min -13
_diffrn_reflns_limit_l_max 16
_diffrn_reflns_limit_l_min -18
_diffrn_reflns_number 12036
_diffrn_reflns_theta_full 25.69
_diffrn_reflns_theta_max 25.69
_diffrn_reflns_theta_min 2.56
_exptl_absorpt_coefficient_mu 0.073
_exptl_absorpt_correction_type none
_exptl_crystal_colour Yellow
_exptl_crystal_density_diffrn 1.169
_exptl_crystal_density_method 'not measured'
_exptl_crystal_description Rods
_exptl_crystal_F_000 776
_exptl_crystal_size_max 0.35
_exptl_crystal_size_mid 0.30
_exptl_crystal_size_min 0.25
_refine_diff_density_max 0.120
_refine_diff_density_min -0.154
_refine_diff_density_rms 0.033
_refine_ls_extinction_method none
_refine_ls_goodness_of_fit_ref 1.026
_refine_ls_hydrogen_treatment mixed
_refine_ls_matrix_type full
_refine_ls_number_parameters 171
_refine_ls_number_reflns 1965
_refine_ls_number_restraints 0
_refine_ls_restrained_S_all 1.026
_refine_ls_R_factor_all 0.0787
_refine_ls_R_factor_gt 0.0432
_refine_ls_shift/su_max 0.000
_refine_ls_shift/su_mean 0.000
_refine_ls_structure_factor_coef Fsqd
_refine_ls_weighting_details 'calc w=1/[\s^2^(Fo^2^)+(0.0691P)^2^+0.1864P] where P=(Fo^2^+2Fc^2^)/3'
_refine_ls_weighting_scheme calc
_refine_ls_wR_factor_gt 0.1097
_refine_ls_wR_factor_ref 0.1283
_reflns_number_gt 1287
_reflns_number_total 1965
_reflns_threshold_expression >2sigma(I)
_cod_data_source_file b902937k.txt
_cod_data_source_block tryb
_cod_depositor_comments
;
The following automatic conversions were performed:
'_symmetry_cell_setting' value 'Monoclinic' changed to 'monoclinic'
according to '/home/saulius/struct/CIF-dictionaries/cif_core.dic'
dictionary named 'cif_core.dic' version 2.4.1 from 2010-06-29.

Automatic conversion script
Id: cif_fix_enum 1527 2010-12-29 10:47:43Z saulius 
;
_cod_original_sg_symbol_H-M C2/c
_cod_database_code 7201005

loop_
_symmetry_equiv_pos_as_xyz
'x, y, z'
'-x, y, -z+1/2'
'x+1/2, y+1/2, z'
'-x+1/2, y+1/2, -z+1/2'
'-x, -y, -z'
'x, -y, z-1/2'
'-x+1/2, -y+1/2, -z'
'x+1/2, -y+1/2, z-1/2'

loop_
_atom_site_label
_atom_site_type_symbol
_atom_site_fract_x
_atom_site_fract_y
_atom_site_fract_z
_atom_site_U_iso_or_equiv
_atom_site_adp_type
_atom_site_occupancy
_atom_site_symmetry_multiplicity
_atom_site_calc_flag
_atom_site_refinement_flags
_atom_site_disorder_assembly
_atom_site_disorder_group
O1 O 0.21598(9) 0.52685(11) 0.01720(8) 0.0728(4) Uani 1 1 d . . .
C9 C 0.04955(13) 0.42765(13) -0.04918(10) 0.0558(4) Uani 1 1 d . . .
C11 C 0.10958(13) 0.51714(14) 0.01068(10) 0.0566(4) Uani 1 1 d . . .
C10 C -0.05980(15) 0.41146(15) -0.05926(11) 0.0599(5) Uani 1 1 d . . .
C7 C 0.14697(13) 0.29472(14) -0.14016(11) 0.0593(5) Uani 1 1 d . . .
C1 C 0.20806(13) 0.22892(13) -0.18687(10) 0.0541(4) Uani 1 1 d . . .
C2 C 0.15753(17) 0.15762(16) -0.26400(12) 0.0680(5) Uani 1 1 d . . .
C6 C 0.32013(16) 0.23591(16) -0.15520(13) 0.0679(5) Uani 1 1 d . . .
C8 C 0.10119(13) 0.35320(14) -0.09913(10) 0.0594(5) Uani 1 1 d . . .
C4 C 0.3307(2) 0.10243(18) -0.27354(15) 0.0847(7) Uani 1 1 d . . .
C5 C 0.38103(19) 0.17302(18) -0.19794(15) 0.0807(6) Uani 1 1 d . . .
C3 C 0.2203(2) 0.09452(18) -0.30639(14) 0.0819(6) Uani 1 1 d . . .
C12 C 0.28680(16) 0.5970(2) 0.09007(14) 0.0756(6) Uani 1 1 d . . .
C13 C 0.3999(2) 0.5729(4) 0.0915(2) 0.1056(8) Uani 1 1 d . . .
H10 H -0.1029(13) 0.3509(15) -0.0998(11) 0.066(5) Uiso 1 1 d . . .
H4 H 0.3771(17) 0.059(2) -0.3012(14) 0.111(7) Uiso 1 1 d . . .
H6 H 0.3558(15) 0.2837(17) -0.1029(13) 0.089(6) Uiso 1 1 d . . .
H12B H 0.2645(15) 0.682(2) 0.0774(13) 0.093(6) Uiso 1 1 d . . .
H13B H 0.451(2) 0.609(2) 0.1463(18) 0.133(9) Uiso 1 1 d . . .
H13A H 0.406(2) 0.614(2) 0.0391(16) 0.131(10) Uiso 1 1 d . . .
H2 H 0.0798(14) 0.1526(15) -0.2846(11) 0.074(5) Uiso 1 1 d . . .
H12A H 0.2756(15) 0.5755(17) 0.1499(13) 0.095(6) Uiso 1 1 d . . .
H5 H 0.4609(19) 0.1762(19) -0.1714(15) 0.108(7) Uiso 1 1 d . . .
H3 H 0.1816(15) 0.0488(18) -0.3567(14) 0.093(6) Uiso 1 1 d . . .
H13C H 0.411(2) 0.492(4) 0.089(2) 0.176(16) Uiso 1 1 d . . .

loop_
_atom_site_aniso_label
_atom_site_aniso_U_11
_atom_site_aniso_U_22
_atom_site_aniso_U_33
_atom_site_aniso_U_23
_atom_site_aniso_U_13
_atom_site_aniso_U_12
O1 0.0627(8) 0.0875(9) 0.0741(8) -0.0202(6) 0.0305(6) -0.0049(6)
C9 0.0642(11) 0.0545(9) 0.0548(9) -0.0041(7) 0.0281(8) 0.0053(8)
C11 0.0571(11) 0.0599(9) 0.0588(9) -0.0029(8) 0.0270(8) 0.0030(8)
C10 0.0659(11) 0.0577(10) 0.0594(10) -0.0096(8) 0.0253(8) -0.0018(9)
C7 0.0667(11) 0.0561(9) 0.0611(10) -0.0031(7) 0.0294(9) 0.0026(8)
C1 0.0657(11) 0.0483(9) 0.0559(9) 0.0012(7) 0.0303(8) 0.0060(8)
C2 0.0788(14) 0.0662(11) 0.0642(10) -0.0054(9) 0.0305(10) -0.0007(10)
C6 0.0716(13) 0.0659(11) 0.0710(12) -0.0031(9) 0.0302(10) 0.0071(9)
C8 0.0659(11) 0.0580(10) 0.0596(9) -0.0042(8) 0.0278(9) 0.0013(8)
C4 0.1106(19) 0.0698(12) 0.0997(16) 0.0008(11) 0.0695(15) 0.0168(12)
C5 0.0803(15) 0.0757(13) 0.0990(15) 0.0011(11) 0.0470(13) 0.0147(11)
C3 0.120(2) 0.0700(12) 0.0680(12) -0.0146(10) 0.0476(13) -0.0025(12)
C12 0.0688(13) 0.0845(15) 0.0718(12) -0.0076(11) 0.0209(10) -0.0076(11)
C13 0.0692(16) 0.141(3) 0.104(2) -0.0104(19) 0.0253(14) -0.0157(16)

loop_
_atom_type_symbol
_atom_type_description
_atom_type_scat_dispersion_real
_atom_type_scat_dispersion_imag
_atom_type_scat_source
C C 0.0033 0.0016 'International Tables Vol C Tables 4.2.6.8 and 6.1.1.4'
H H 0.0000 0.0000 'International Tables Vol C Tables 4.2.6.8 and 6.1.1.4'
O O 0.0106 0.0060 'International Tables Vol C Tables 4.2.6.8 and 6.1.1.4'

loop_
_geom_angle_atom_site_label_1
_geom_angle_atom_site_label_2
_geom_angle_atom_site_label_3
_geom_angle
_geom_angle_site_symmetry_1
_geom_angle_site_symmetry_3
_geom_angle_publ_flag
C11 O1 C12 118.87(13) . . ?
C10 C9 C11 119.56(13) . . ?
C10 C9 C8 120.80(14) . . ?
C11 C9 C8 119.63(14) . . ?
O1 C11 C10 124.34(15) . 5_565 ?
O1 C11 C9 116.07(13) . . ?
C10 C11 C9 119.59(15) 5_565 . ?
C11 C10 C9 120.85(15) 5_565 . ?
C11 C10 H10 117.8(9) 5_565 . ?
C9 C10 H10 121.4(9) . . ?
C8 C7 C1 176.37(18) . . ?
C6 C1 C2 118.53(15) . . ?
C6 C1 C7 119.80(15) . . ?
C2 C1 C7 121.68(16) . . ?
C1 C2 C3 119.6(2) . . ?
C1 C2 H2 117.6(10) . . ?
C3 C2 H2 122.8(10) . . ?
C5 C6 C1 121.18(19) . . ?
C5 C6 H6 119.1(11) . . ?
C1 C6 H6 119.7(11) . . ?
C7 C8 C9 177.51(17) . . ?
C3 C4 C5 119.97(19) . . ?
C3 C4 H4 123.0(12) . . ?
C5 C4 H4 117.1(12) . . ?
C4 C5 C6 119.9(2) . . ?
C4 C5 H5 120.9(12) . . ?
C6 C5 H5 119.1(12) . . ?
C4 C3 C2 120.8(2) . . ?
C4 C3 H3 124.3(12) . . ?
C2 C3 H3 114.9(12) . . ?
O1 C12 C13 107.29(19) . . ?
O1 C12 H12B 107.3(11) . . ?
C13 C12 H12B 113.5(11) . . ?
O1 C12 H12A 109.4(11) . . ?
C13 C12 H12A 112.8(11) . . ?
H12B C12 H12A 106.4(16) . . ?
C12 C13 H13B 109.2(15) . . ?
C12 C13 H13A 104.9(15) . . ?
H13B C13 H13A 108(2) . . ?
C12 C13 H13C 110(2) . . ?
H13B C13 H13C 112(3) . . ?
H13A C13 H13C 112(3) . . ?

loop_
_geom_bond_atom_site_label_1
_geom_bond_atom_site_label_2
_geom_bond_distance
_geom_bond_site_symmetry_2
_geom_bond_publ_flag
O1 C11 1.3633(18) . ?
O1 C12 1.418(2) . ?
C9 C10 1.395(2) . ?
C9 C11 1.398(2) . ?
C9 C8 1.434(2) . ?
C11 C10 1.385(2) 5_565 ?
C10 C11 1.385(2) 5_565 ?
C10 H10 0.958(17) . ?
C7 C8 1.1908(19) . ?
C7 C1 1.433(2) . ?
C1 C6 1.382(2) . ?
C1 C2 1.389(2) . ?
C2 C3 1.389(3) . ?
C2 H2 0.959(17) . ?
C6 C5 1.374(2) . ?
C6 H6 0.942(19) . ?
C4 C3 1.363(3) . ?
C4 C5 1.368(3) . ?
C4 H4 0.97(2) . ?
C5 H5 0.99(2) . ?
C3 H3 0.92(2) . ?
C12 C13 1.493(3) . ?
C12 H12B 0.99(2) . ?
C12 H12A 1.001(19) . ?
C13 H13B 0.97(3) . ?
C13 H13A 0.94(2) . ?
C13 H13C 0.91(4) . ?
